data_4074161
loop_
_publ_author_name
'Marciniak, Wojciech'
'Merz, Klaus'
'Moreno, Mariluna'
'Driess, Matthias'

_publ_section_title
;
 Convenient Access to Homo- and Heterobimetallic Alkoxo Hydridozinc
 Clusters of Formula [(HZnOtBu)4-n(LiOtBu)n] (n= 0, 1, 2, 3)
;
_journal_issue 21
_journal_name_full Organometallics
_journal_page_first 4931
_journal_paper_doi 10.1021/om060443x
_journal_volume 25
_journal_year 2006
_chemical_formula_sum 'C28 H61 Li3 O7 Zn'
_chemical_formula_weight 595.96
_chemical_name_systematic
; 
 ? 
;
_space_group_IT_number 14
_symmetry_cell_setting monoclinic
_symmetry_space_group_name_Hall '-P 2yn'
_symmetry_space_group_name_H-M 'P 1 21/n 1'
_atom_sites_solution_hydrogens geom
_atom_sites_solution_primary direct
_atom_sites_solution_secondary difmap
_audit_creation_method SHELXL-97
_cell_angle_alpha 90.00
_cell_angle_beta 96.140(2)
_cell_angle_gamma 90.00
_cell_formula_units_Z 4
_cell_length_a 10.1859(4)
_cell_length_b 24.8508(9)
_cell_length_c 14.1455(4)
_cell_measurement_temperature 173(2)
_cell_volume 3560.1(2)
_computing_cell_refinement 'SAINT (Siemens, 1995)'
_computing_data_collection 'SMART (Siemens, 1995)'
_computing_data_reduction 'SAINT (Siemens, 1995)'
_computing_publication_material 'SHELXL-97 (Sheldrick, 1997)'
_computing_structure_refinement 'SHELXL-97 (Sheldrick, 1997)'
_computing_structure_solution 'SHELXS-97 (Sheldrick, 1990)'
_diffrn_ambient_temperature 173(2)
_diffrn_measured_fraction_theta_full 0.998
_diffrn_measured_fraction_theta_max 0.998
_diffrn_measurement_device_type 'Siemens SMART CCD'
_diffrn_measurement_method \w
_diffrn_radiation_monochromator graphite
_diffrn_radiation_source 'fine-focus sealed tube'
_diffrn_radiation_type MoK\a
_diffrn_radiation_wavelength 0.71073
_diffrn_reflns_av_R_equivalents 0.1323
_diffrn_reflns_av_sigmaI/netI 0.1374
_diffrn_reflns_limit_h_max 12
_diffrn_reflns_limit_h_min -12
_diffrn_reflns_limit_k_max 29
_diffrn_reflns_limit_k_min -21
_diffrn_reflns_limit_l_max 16
_diffrn_reflns_limit_l_min -16
_diffrn_reflns_number 22029
_diffrn_reflns_theta_full 25.00
_diffrn_reflns_theta_max 25.00
_diffrn_reflns_theta_min 2.17
_exptl_absorpt_coefficient_mu 0.725
_exptl_absorpt_correction_T_max 0.8928
_exptl_absorpt_correction_T_min 0.7131
_exptl_absorpt_correction_type empirical
_exptl_absorpt_process_details 'SADABS (Sheldrick, 1996)'
_exptl_crystal_density_diffrn 1.112
_exptl_crystal_density_method 'not measured'
_exptl_crystal_F_000 1296
_exptl_crystal_size_max 0.50
_exptl_crystal_size_mid 0.21
_exptl_crystal_size_min 0.16
_refine_diff_density_max 0.368
_refine_diff_density_min -0.419
_refine_diff_density_rms 0.079
_refine_ls_extinction_method none
_refine_ls_goodness_of_fit_ref 1.014
_refine_ls_hydrogen_treatment mixed
_refine_ls_matrix_type full
_refine_ls_number_parameters 368
_refine_ls_number_reflns 6254
_refine_ls_number_restraints 0
_refine_ls_restrained_S_all 1.014
_refine_ls_R_factor_all 0.1396
_refine_ls_R_factor_gt 0.0617
_refine_ls_shift/su_max 0.001
_refine_ls_shift/su_mean 0.000
_refine_ls_structure_factor_coef Fsqd
_refine_ls_weighting_details 'calc w=1/[\s^2^(Fo^2^)+(0.0478P)^2^+0.0000P] where P=(Fo^2^+2Fc^2^)/3'
_refine_ls_weighting_scheme calc
_refine_ls_wR_factor_gt 0.1105
_refine_ls_wR_factor_ref 0.1353
_reflns_number_gt 3407
_reflns_number_total 6254
_reflns_threshold_expression >2sigma(I)
_cod_data_source_file om060443xsi20060519_122227.cif
_cod_data_source_block Zn-Li3
_cod_original_sg_symbol_H-M P21/n
_cod_database_code 4074161

loop_
_symmetry_equiv_pos_as_xyz
'x, y, z'
'-x+1/2, y+1/2, -z+1/2'
'-x, -y, -z'
'x-1/2, -y-1/2, z-1/2'

loop_
_atom_site_label
_atom_site_type_symbol
_atom_site_fract_x
_atom_site_fract_y
_atom_site_fract_z
_atom_site_U_iso_or_equiv
_atom_site_adp_type
_atom_site_occupancy
_atom_site_symmetry_multiplicity
_atom_site_calc_flag
_atom_site_refinement_flags
Zn1 Zn 0.74555(6) 0.35852(2) 0.60650(3) 0.03025(17) Uani 1 1 d .
O1 O 0.5631(3) 0.35782(12) 0.65002(17) 0.0244(7) Uani 1 1 d .
C1 C 0.4515(5) 0.34586(17) 0.5848(3) 0.0307(12) Uani 1 1 d .
Li1 Li 0.6330(8) 0.3123(3) 0.7598(5) 0.0305(19) Uani 1 1 d .
O2 O 0.8088(3) 0.30856(11) 0.71484(18) 0.0254(7) Uani 1 1 d .
C2 C 0.3277(5) 0.3542(2) 0.6338(4) 0.0583(16) Uani 1 1 d .
H2A H 0.3255 0.3279 0.6851 0.087 Uiso 1 1 calc R
H2B H 0.2497 0.3496 0.5876 0.087 Uiso 1 1 calc R
H2C H 0.3281 0.3907 0.6603 0.087 Uiso 1 1 calc R
Li2 Li 0.8429(7) 0.3724(3) 0.7972(5) 0.0304(19) Uani 1 1 d .
O3 O 0.7938(3) 0.42326(11) 0.69149(18) 0.0270(7) Uani 1 1 d .
C3 C 0.4610(6) 0.2871(2) 0.5534(3) 0.0574(17) Uani 1 1 d .
H3A H 0.5425 0.2819 0.5235 0.086 Uiso 1 1 calc R
H3B H 0.3848 0.2784 0.5077 0.086 Uiso 1 1 calc R
H3C H 0.4617 0.2635 0.6089 0.086 Uiso 1 1 calc R
Li3 Li 0.6160(8) 0.4177(3) 0.7371(5) 0.0313(19) Uani 1 1 d .
O4 O 0.6738(3) 0.37201(10) 0.84607(17) 0.0237(7) Uani 1 1 d .
C4 C 0.4472(5) 0.3827(2) 0.4979(3) 0.0437(14) Uani 1 1 d .
H4A H 0.4489 0.4203 0.5186 0.066 Uiso 1 1 calc R
H4B H 0.3660 0.3758 0.4559 0.066 Uiso 1 1 calc R
H4C H 0.5239 0.3755 0.4635 0.066 Uiso 1 1 calc R
O5 O 0.5305(3) 0.24511(13) 0.8013(2) 0.0421(9) Uani 1 1 d .
C5 C 0.8992(5) 0.26727(18) 0.6994(3) 0.0315(12) Uani 1 1 d .
O6 O 1.0197(3) 0.37895(15) 0.8830(2) 0.0496(10) Uani 1 1 d .
C6 C 0.8362(5) 0.2286(2) 0.6229(3) 0.0452(14) Uani 1 1 d .
H6A H 0.7539 0.2141 0.6426 0.068 Uiso 1 1 calc R
H6B H 0.8973 0.1989 0.6145 0.068 Uiso 1 1 calc R
H6C H 0.8173 0.2479 0.5626 0.068 Uiso 1 1 calc R
O7 O 0.5018(3) 0.48640(12) 0.7466(2) 0.0379(9) Uani 1 1 d .
C7 C 0.9339(5) 0.23636(19) 0.7919(3) 0.0438(14) Uani 1 1 d .
H7A H 0.9812 0.2602 0.8392 0.066 Uiso 1 1 calc R
H7B H 0.9900 0.2056 0.7802 0.066 Uiso 1 1 calc R
H7C H 0.8526 0.2235 0.8158 0.066 Uiso 1 1 calc R
C8 C 1.0255(5) 0.2907(2) 0.6667(3) 0.0448(14) Uani 1 1 d .
H8A H 1.0041 0.3101 0.6067 0.067 Uiso 1 1 calc R
H8B H 1.0875 0.2615 0.6574 0.067 Uiso 1 1 calc R
H8C H 1.0658 0.3156 0.7151 0.067 Uiso 1 1 calc R
C9 C 0.8532(5) 0.46866(19) 0.6523(3) 0.0345(12) Uani 1 1 d .
C10 C 0.7630(5) 0.4899(2) 0.5670(4) 0.0650(18) Uani 1 1 d .
H10A H 0.7557 0.4630 0.5162 0.098 Uiso 1 1 calc R
H10B H 0.8002 0.5232 0.5439 0.098 Uiso 1 1 calc R
H10C H 0.6752 0.4973 0.5864 0.098 Uiso 1 1 calc R
C11 C 0.9853(5) 0.4538(2) 0.6204(3) 0.0484(15) Uani 1 1 d .
H11A H 1.0398 0.4364 0.6730 0.073 Uiso 1 1 calc R
H11B H 1.0298 0.4864 0.6014 0.073 Uiso 1 1 calc R
H11C H 0.9721 0.4291 0.5664 0.073 Uiso 1 1 calc R
C12 C 0.8709(6) 0.5125(2) 0.7289(4) 0.070(2) Uani 1 1 d .
H12A H 0.7841 0.5247 0.7441 0.105 Uiso 1 1 calc R
H12B H 0.9191 0.5430 0.7053 0.105 Uiso 1 1 calc R
H12C H 0.9209 0.4979 0.7862 0.105 Uiso 1 1 calc R
C13 C 0.6437(5) 0.37758(18) 0.9403(3) 0.0288(11) Uani 1 1 d .
C14 C 0.4963(5) 0.3877(2) 0.9412(3) 0.0403(13) Uani 1 1 d .
H14A H 0.4717 0.4208 0.9062 0.060 Uiso 1 1 calc R
H14B H 0.4759 0.3914 1.0071 0.060 Uiso 1 1 calc R
H14C H 0.4466 0.3574 0.9111 0.060 Uiso 1 1 calc R
C15 C 0.7222(5) 0.4244(2) 0.9877(3) 0.0413(13) Uani 1 1 d .
H15A H 0.8169 0.4175 0.9875 0.062 Uiso 1 1 calc R
H15B H 0.7013 0.4282 1.0535 0.062 Uiso 1 1 calc R
H15C H 0.6988 0.4577 0.9527 0.062 Uiso 1 1 calc R
C16 C 0.6799(5) 0.3258(2) 0.9955(3) 0.0452(14) Uani 1 1 d .
H16A H 0.6319 0.2954 0.9640 0.068 Uiso 1 1 calc R
H16B H 0.6558 0.3293 1.0605 0.068 Uiso 1 1 calc R
H16C H 0.7751 0.3195 0.9976 0.068 Uiso 1 1 calc R
C17 C 0.4034(6) 0.2457(2) 0.8362(4) 0.0590(17) Uani 1 1 d .
H17A H 0.3532 0.2781 0.8132 0.071 Uiso 1 1 calc R
H17B H 0.4131 0.2458 0.9066 0.071 Uiso 1 1 calc R
C18 C 0.3344(6) 0.1964(2) 0.7993(4) 0.0574(16) Uani 1 1 d .
H18A H 0.2678 0.1847 0.8412 0.069 Uiso 1 1 calc R
H18B H 0.2906 0.2019 0.7342 0.069 Uiso 1 1 calc R
C19 C 0.4430(7) 0.1571(2) 0.8002(6) 0.090(2) Uani 1 1 d .
H19A H 0.4320 0.1343 0.7425 0.108 Uiso 1 1 calc R
H19B H 0.4458 0.1336 0.8569 0.108 Uiso 1 1 calc R
C20 C 0.5674(7) 0.1905(3) 0.8026(6) 0.098(3) Uani 1 1 d .
H20A H 0.6268 0.1825 0.8609 0.117 Uiso 1 1 calc R
H20B H 0.6146 0.1822 0.7467 0.117 Uiso 1 1 calc R
C21 C 1.0642(6) 0.3510(2) 0.9675(4) 0.0696(19) Uani 1 1 d .
H21A H 1.1317 0.3240 0.9551 0.083 Uiso 1 1 calc R
H21B H 0.9897 0.3322 0.9929 0.083 Uiso 1 1 calc R
C22 C 1.1217(6) 0.3921(3) 1.0362(4) 0.072(2) Uani 1 1 d .
H22A H 1.0570 0.4030 1.0801 0.087 Uiso 1 1 calc R
H22B H 1.2019 0.3782 1.0740 0.087 Uiso 1 1 calc R
C23 C 1.1541(6) 0.4376(2) 0.9761(5) 0.085(2) Uani 1 1 d .
H23A H 1.1028 0.4700 0.9897 0.102 Uiso 1 1 calc R
H23B H 1.2494 0.4462 0.9867 0.102 Uiso 1 1 calc R
C24 C 1.1175(7) 0.4187(4) 0.8783(5) 0.118(4) Uani 1 1 d .
H24A H 1.0828 0.4489 0.8373 0.142 Uiso 1 1 calc R
H24B H 1.1954 0.4034 0.8517 0.142 Uiso 1 1 calc R
C25 C 0.4013(6) 0.5047(2) 0.6744(4) 0.0607(17) Uani 1 1 d .
H25A H 0.3277 0.4786 0.6663 0.073 Uiso 1 1 calc R
H25B H 0.4383 0.5087 0.6128 0.073 Uiso 1 1 calc R
C26 C 0.3530(6) 0.5582(2) 0.7067(4) 0.0655(19) Uani 1 1 d .
H26A H 0.3293 0.5826 0.6523 0.079 Uiso 1 1 calc R
H26B H 0.2761 0.5539 0.7433 0.079 Uiso 1 1 calc R
C27 C 0.4721(7) 0.5781(2) 0.7685(4) 0.068(2) Uani 1 1 d .
H27A H 0.4470 0.6047 0.8155 0.082 Uiso 1 1 calc R
H27B H 0.5368 0.5946 0.7299 0.082 Uiso 1 1 calc R
C28 C 0.5267(6) 0.52767(19) 0.8168(3) 0.0488(15) Uani 1 1 d .
H28A H 0.6226 0.5314 0.8363 0.059 Uiso 1 1 calc R
H28B H 0.4814 0.5196 0.8737 0.059 Uiso 1 1 calc R
H1 H 0.783(4) 0.3533(18) 0.499(3) 0.045(13) Uiso 1 1 d .

loop_
_atom_site_aniso_label
_atom_site_aniso_U_11
_atom_site_aniso_U_22
_atom_site_aniso_U_33
_atom_site_aniso_U_23
_atom_site_aniso_U_13
_atom_site_aniso_U_12
Zn1 0.0323(3) 0.0341(3) 0.0255(3) -0.0013(3) 0.0089(2) -0.0001(3)
O1 0.0213(17) 0.0265(16) 0.0254(14) -0.0055(15) 0.0025(12) -0.0037(16)
C1 0.030(3) 0.028(3) 0.032(2) -0.003(2) -0.007(2) -0.010(2)
Li1 0.038(5) 0.024(4) 0.030(4) -0.001(3) 0.004(4) 0.000(4)
O2 0.0255(18) 0.0236(17) 0.0273(16) -0.0012(14) 0.0041(13) 0.0058(15)
C2 0.030(3) 0.076(4) 0.068(3) 0.002(4) -0.002(3) -0.015(3)
Li2 0.028(5) 0.026(5) 0.038(4) -0.004(3) 0.008(3) -0.002(4)
O3 0.0274(19) 0.0241(18) 0.0299(16) -0.0003(14) 0.0053(14) -0.0065(15)
C3 0.075(5) 0.042(4) 0.049(3) -0.003(3) -0.023(3) -0.017(3)
Li3 0.033(5) 0.026(4) 0.036(4) -0.001(4) 0.007(4) 0.003(4)
O4 0.0328(19) 0.0217(18) 0.0175(14) -0.0005(12) 0.0066(12) -0.0002(14)
C4 0.041(3) 0.048(3) 0.040(3) 0.008(3) -0.010(2) -0.002(3)
O5 0.047(2) 0.032(2) 0.050(2) 0.0021(16) 0.0141(18) -0.0134(18)
C5 0.029(3) 0.028(3) 0.040(3) -0.005(2) 0.011(2) 0.003(2)
O6 0.032(2) 0.059(3) 0.054(2) -0.0012(19) -0.0120(17) -0.0058(19)
C6 0.046(4) 0.037(3) 0.054(3) -0.014(3) 0.012(3) 0.005(3)
O7 0.049(2) 0.0262(18) 0.0377(18) -0.0035(16) 0.0024(17) 0.0128(17)
C7 0.043(4) 0.031(3) 0.057(3) -0.001(3) 0.005(3) 0.004(3)
C8 0.028(3) 0.042(3) 0.068(3) -0.002(3) 0.019(3) 0.008(3)
C9 0.028(3) 0.030(3) 0.047(3) 0.009(2) 0.009(2) -0.008(2)
C10 0.041(4) 0.072(4) 0.081(4) 0.042(4) 0.000(3) -0.006(3)
C11 0.035(3) 0.056(4) 0.057(3) 0.016(3) 0.018(3) -0.010(3)
C12 0.088(5) 0.039(4) 0.090(4) -0.015(3) 0.040(4) -0.031(4)
C13 0.039(3) 0.029(3) 0.020(2) 0.000(2) 0.008(2) 0.001(2)
C14 0.042(4) 0.045(3) 0.038(3) -0.003(2) 0.018(2) 0.001(3)
C15 0.051(4) 0.044(3) 0.029(3) -0.011(2) 0.004(2) -0.002(3)
C16 0.059(4) 0.045(3) 0.032(3) 0.011(3) 0.009(3) 0.008(3)
C17 0.060(4) 0.049(4) 0.073(4) 0.010(3) 0.027(3) -0.003(3)
C18 0.049(4) 0.066(4) 0.058(3) 0.005(3) 0.012(3) -0.017(4)
C19 0.083(6) 0.041(4) 0.155(7) -0.009(4) 0.059(5) -0.017(4)
C20 0.059(5) 0.054(5) 0.188(8) 0.025(5) 0.054(5) 0.003(4)
C21 0.066(5) 0.044(4) 0.090(4) 0.023(4) -0.030(4) -0.003(4)
C22 0.066(5) 0.087(5) 0.058(4) -0.009(4) -0.021(3) 0.004(4)
C23 0.060(5) 0.036(4) 0.148(7) 0.001(4) -0.039(5) -0.008(3)
C24 0.078(6) 0.179(9) 0.087(5) 0.073(6) -0.040(4) -0.075(6)
C25 0.047(4) 0.056(4) 0.075(4) -0.003(3) -0.014(3) 0.022(3)
C26 0.082(5) 0.059(4) 0.058(4) 0.010(3) 0.019(3) 0.041(4)
C27 0.134(7) 0.030(3) 0.044(3) 0.000(3) 0.026(4) 0.015(4)
C28 0.074(4) 0.035(3) 0.040(3) -0.004(3) 0.015(3) 0.005(3)

loop_
_atom_type_symbol
_atom_type_description
_atom_type_scat_dispersion_real
_atom_type_scat_dispersion_imag
_atom_type_scat_source
C C 0.0033 0.0016 'International Tables Vol C Tables 4.2.6.8 and 6.1.1.4'
H H 0.0000 0.0000 'International Tables Vol C Tables 4.2.6.8 and 6.1.1.4'
Li Li -0.0003 0.0001 'International Tables Vol C Tables 4.2.6.8 and 6.1.1.4'
O O 0.0106 0.0060 'International Tables Vol C Tables 4.2.6.8 and 6.1.1.4'
Zn Zn 0.2839 1.4301 'International Tables Vol C Tables 4.2.6.8 and 6.1.1.4'

loop_
_geom_angle_atom_site_label_1
_geom_angle_atom_site_label_2
_geom_angle_atom_site_label_3
_geom_angle
O1 Zn1 O2 89.59(11)
O1 Zn1 O3 89.92(11)
O2 Zn1 O3 90.02(11)
O1 Zn1 Li2 87.12(17)
O2 Zn1 Li2 44.99(17)
O3 Zn1 Li2 45.14(17)
O1 Zn1 Li3 44.70(18)
O2 Zn1 Li3 87.54(17)
O3 Zn1 Li3 45.30(18)
Li2 Zn1 Li3 56.1(2)
O1 Zn1 Li1 45.20(18)
O2 Zn1 Li1 44.48(18)
O3 Zn1 Li1 87.72(17)
Li2 Zn1 Li1 55.7(2)
Li3 Zn1 Li1 56.3(2)
C1 O1 Li3 135.4(3)
C1 O1 Li1 125.7(3)
Li3 O1 Li1 83.7(3)
C1 O1 Zn1 120.2(2)
Li3 O1 Zn1 89.2(3)
Li1 O1 Zn1 88.8(3)
O1 C1 C2 108.8(3)
O1 C1 C4 110.5(4)
C2 C1 C4 109.3(4)
O1 C1 C3 108.5(4)
C2 C1 C3 110.2(4)
C4 C1 C3 109.5(4)
O4 Li1 O2 95.6(4)
O4 Li1 O1 95.2(3)
O2 Li1 O1 92.1(3)
O4 Li1 O5 121.0(4)
O2 Li1 O5 123.7(4)
O1 Li1 O5 121.8(4)
O4 Li1 Li2 47.1(2)
O2 Li1 Li2 48.6(2)
O1 Li1 Li2 92.8(3)
O5 Li1 Li2 145.4(4)
O4 Li1 Li3 47.5(2)
O2 Li1 Li3 93.3(3)
O1 Li1 Li3 47.8(2)
O5 Li1 Li3 143.0(4)
Li2 Li1 Li3 60.0(3)
O4 Li1 Zn1 95.5(3)
O2 Li1 Zn1 46.16(17)
O1 Li1 Zn1 46.02(17)
O5 Li1 Zn1 143.5(3)
Li2 Li1 Zn1 61.9(2)
Li3 Li1 Zn1 61.8(2)
C5 O2 Li1 135.7(3)
C5 O2 Li2 126.8(3)
Li1 O2 Li2 83.1(3)
C5 O2 Zn1 119.3(2)
Li1 O2 Zn1 89.4(2)
Li2 O2 Zn1 88.6(2)
O4 Li2 O2 95.8(3)
O4 Li2 O3 96.4(3)
O2 Li2 O3 93.0(3)
O4 Li2 O6 123.1(4)
O2 Li2 O6 119.8(4)
O3 Li2 O6 121.7(4)
O4 Li2 Li1 47.6(2)
O2 Li2 Li1 48.3(2)
O3 Li2 Li1 94.4(3)
O6 Li2 Li1 143.7(4)
O4 Li2 Li3 47.8(2)
O2 Li2 Li3 93.5(3)
O3 Li2 Li3 48.7(2)
O6 Li2 Li3 146.7(4)
Li1 Li2 Li3 60.5(3)
O4 Li2 Zn1 96.2(3)
O2 Li2 Zn1 46.39(17)
O3 Li2 Zn1 46.78(17)
O6 Li2 Zn1 140.7(3)
Li1 Li2 Zn1 62.4(2)
Li3 Li2 Zn1 62.1(2)
C9 O3 Li2 135.9(3)
C9 O3 Li3 128.4(4)
Li2 O3 Li3 82.9(3)
C9 O3 Zn1 118.9(2)
Li2 O3 Zn1 88.1(2)
Li3 O3 Zn1 88.1(2)
O4 Li3 O1 95.4(3)
O4 Li3 O3 95.1(4)
O1 Li3 O3 92.7(3)
O4 Li3 O7 123.3(4)
O1 Li3 O7 123.0(4)
O3 Li3 O7 119.9(4)
O4 Li3 Li2 46.8(2)
O1 Li3 Li2 92.9(3)
O3 Li3 Li2 48.4(3)
O7 Li3 Li2 144.1(4)
O4 Li3 Li1 47.0(2)
O1 Li3 Li1 48.5(2)
O3 Li3 Li1 93.3(3)
O7 Li3 Li1 146.8(4)
Li2 Li3 Li1 59.5(3)
O4 Li3 Zn1 95.3(3)
O1 Li3 Zn1 46.14(17)
O3 Li3 Zn1 46.65(17)
O7 Li3 Zn1 141.3(3)
Li2 Li3 Zn1 61.9(2)
Li1 Li3 Zn1 62.0(2)
C13 O4 Li2 129.4(3)
C13 O4 Li1 128.2(3)
Li2 O4 Li1 85.2(3)
C13 O4 Li3 127.8(3)
Li2 O4 Li3 85.4(3)
Li1 O4 Li3 85.5(3)
C20 O5 C17 104.8(4)
C20 O5 Li1 129.3(4)
C17 O5 Li1 125.9(4)
O2 C5 C8 110.7(4)
O2 C5 C7 109.2(3)
C8 C5 C7 109.1(4)
O2 C5 C6 109.5(4)
C8 C5 C6 109.1(4)
C7 C5 C6 109.3(4)
C24 O6 C21 102.7(4)
C24 O6 Li2 127.1(4)
C21 O6 Li2 129.6(4)
C28 O7 C25 109.0(4)
C28 O7 Li3 125.1(4)
C25 O7 Li3 125.0(3)
O3 C9 C11 110.7(4)
O3 C9 C10 109.7(4)
C11 C9 C10 109.2(4)
O3 C9 C12 108.1(4)
C11 C9 C12 110.0(4)
C10 C9 C12 109.1(5)
O4 C13 C14 109.8(4)
O4 C13 C15 109.6(3)
C14 C13 C15 109.9(4)
O4 C13 C16 109.7(3)
C14 C13 C16 108.5(4)
C15 C13 C16 109.3(4)
O5 C17 C18 106.4(4)
C19 C18 C17 102.6(5)
C18 C19 C20 105.2(5)
O5 C20 C19 107.9(5)
O6 C21 C22 106.4(5)
C23 C22 C21 104.3(5)
C24 C23 C22 104.4(5)
O6 C24 C23 106.8(5)
O7 C25 C26 107.1(4)
C27 C26 C25 101.4(5)
C26 C27 C28 103.1(5)
O7 C28 C27 104.6(4)

loop_
_geom_bond_atom_site_label_1
_geom_bond_atom_site_label_2
_geom_bond_distance
Zn1 O1 2.019(3)
Zn1 O2 2.023(3)
Zn1 O3 2.037(3)
Zn1 Li2 2.794(7)
Zn1 Li3 2.800(7)
Zn1 Li1 2.805(7)
O1 C1 1.417(5)
O1 Li3 1.969(8)
O1 Li1 1.991(8)
C1 C2 1.517(6)
C1 C4 1.529(6)
C1 C3 1.531(6)
Li1 O4 1.939(8)
Li1 O2 1.965(8)
Li1 O5 2.086(8)
Li1 Li2 2.615(11)
Li1 Li3 2.643(10)
O2 C5 1.411(5)
O2 Li2 1.976(8)
Li2 O4 1.924(8)
Li2 O3 1.981(8)
Li2 O6 2.067(8)
Li2 Li3 2.629(11)
O3 C9 1.421(5)
O3 Li3 1.991(8)
Li3 O4 1.954(8)
Li3 O7 2.078(8)
O4 C13 1.405(4)
O5 C20 1.407(7)
O5 C17 1.434(6)
C5 C8 1.529(6)
C5 C7 1.526(6)
C5 C6 1.537(6)
O6 C24 1.410(7)
O6 C21 1.415(6)
O7 C28 1.431(5)
O7 C25 1.441(5)
C9 C11 1.510(6)
C9 C10 1.530(6)
C9 C12 1.534(7)
C13 C14 1.524(6)
C13 C15 1.527(6)
C13 C16 1.530(6)
C17 C18 1.479(7)
C18 C19 1.474(8)
C19 C20 1.512(8)
C21 C22 1.487(7)
C22 C23 1.472(8)
C23 C24 1.471(8)
C25 C26 1.504(7)
C26 C27 1.501(8)
C27 C28 1.504(7)
